data_4123725
loop_
_publ_author_name
'Cai, Weizhao'
'G\/ladysiak, Andrzej'
'Anio\/la, Michalina'
'Smith, Vincent J.'
'Barbour, Leonard J.'
'Katrusiak, Andrzej'

_publ_section_title
;
 Giant Negative Area Compressibility Tunable in a Soft Porous Framework
 Material.
;
_journal_issue 29
_journal_name_full 'Journal of the American Chemical Society'
_journal_page_first 9296
_journal_page_last 9301
_journal_paper_doi 10.1021/jacs.5b03280
_journal_volume 137
_journal_year 2015
_chemical_formula_moiety 'C18 H12 N2 O3 Zn, H2 O'
_chemical_formula_sum 'C18 H14 N2 O4 Zn'
_chemical_formula_weight 387.68
_chemical_name_systematic
; 
 ? 
;
_space_group_IT_number 82
_symmetry_cell_setting tetragonal
_symmetry_space_group_name_Hall 'I -4'
_symmetry_space_group_name_H-M 'I -4'
_atom_sites_solution_hydrogens geom
_atom_sites_solution_primary direct
_atom_sites_solution_secondary difmap
_audit_creation_method SHELXL-97
_cell_angle_alpha 90.00
_cell_angle_beta 90.00
_cell_angle_gamma 90.00
_cell_formula_units_Z 8
_cell_length_a 27.7471(9)
_cell_length_b 27.7471(9)
_cell_length_c 3.6323(3)
_cell_measurement_pressure 2760000
_cell_measurement_temperature 296(2)
_cell_volume 2796.5(3)
_computing_cell_refinement 'CrysAlis (Oxford Diffraction, 2010)'
_computing_data_collection 'CrysAlis (Oxford Diffraction, 2010)'
_computing_data_reduction 'CrysAlisRED (Oxford Diffraction, 2010)'
_computing_molecular_graphics 'Mercury (Macrae et al., 2008)'
_computing_publication_material 'SHELXL-97 (Sheldrick, 2008)'
_computing_structure_refinement 'SHELXL-97 (Sheldrick, 2008)'
_computing_structure_solution 'SHELXS-97 (Sheldrick, 2008)'
_diffrn_ambient_temperature 296(2)
_diffrn_measured_fraction_theta_full 0.320
_diffrn_measured_fraction_theta_max 0.320
_diffrn_measurement_device_type 'Oxford Diffraction Xcalibur Eos'
_diffrn_measurement_method
;HP omega scans - for more details see:
A. Budzianowski, A. Katrusiak in High-Pressure Crystallography
(Eds.: A. Katrusiak, P. F. McMillan),
Dordrecht: Kluwer Acad. Publ., 2004 pp.157-168
;
_diffrn_radiation_monochromator graphite
_diffrn_radiation_source 'fine-focus sealed tube'
_diffrn_radiation_type MoK\a
_diffrn_radiation_wavelength 0.71073
_diffrn_reflns_av_R_equivalents 0.0571
_diffrn_reflns_av_sigmaI/netI 0.0545
_diffrn_reflns_limit_h_max 35
_diffrn_reflns_limit_h_min -35
_diffrn_reflns_limit_k_max 6
_diffrn_reflns_limit_k_min -6
_diffrn_reflns_limit_l_max 4
_diffrn_reflns_limit_l_min -4
_diffrn_reflns_number 5785
_diffrn_reflns_theta_full 27.45
_diffrn_reflns_theta_max 27.45
_diffrn_reflns_theta_min 3.74
_exptl_absorpt_coefficient_mu 1.786
_exptl_absorpt_correction_T_max 0.7880
_exptl_absorpt_correction_T_min 0.6441
_exptl_absorpt_correction_type analytical
_exptl_absorpt_process_details
;
Katrusiak, A. (2003). REDSHABS - Program for correcting
reflections intensities for DAC absorption, gasket shadowing
and sample crystal absorption. Adam Mickiewicz University, Pozna\'n.
Katrusiak, A. (2004). Z. Kristallogr. 219, 461-467
;
_exptl_crystal_colour Brown
_exptl_crystal_density_diffrn 1.842
_exptl_crystal_density_method 'not measured'
_exptl_crystal_description Block
_exptl_crystal_F_000 1584
_exptl_crystal_size_max 0.27
_exptl_crystal_size_mid 0.16
_exptl_crystal_size_min 0.14
_refine_diff_density_max 0.327
_refine_diff_density_min -0.244
_refine_diff_density_rms 0.080
_refine_ls_abs_structure_details 'Flack H D (1983), Acta Cryst. A39, 876-881'
_refine_ls_abs_structure_Flack -0.01(5)
_refine_ls_extinction_method none
_refine_ls_goodness_of_fit_ref 1.052
_refine_ls_hydrogen_treatment constr
_refine_ls_matrix_type full
_refine_ls_number_parameters 213
_refine_ls_number_reflns 1065
_refine_ls_number_restraints 269
_refine_ls_restrained_S_all 0.970
_refine_ls_R_factor_all 0.0944
_refine_ls_R_factor_gt 0.0722
_refine_ls_shift/su_max 0.000
_refine_ls_shift/su_mean 0.000
_refine_ls_structure_factor_coef Fsqd
_refine_ls_weighting_details 'calc w=1/[\s^2^(Fo^2^)+(0.1369P)^2^+10.8869P] where P=(Fo^2^+2Fc^2^)/3'
_refine_ls_weighting_scheme calc
_refine_ls_wR_factor_gt 0.1790
_refine_ls_wR_factor_ref 0.1966
_reflns_number_gt 845
_reflns_number_total 1065
_reflns_threshold_expression >2sigma(I)
_cod_data_source_file ja5b03280_si_002.cif
_cod_data_source_block 1H2O_2.76GPa_in_Isopropanol
_cod_depositor_comments
;
The following automatic conversions were performed:
'_atom_site_symetry_multiplicity' tag replaced with
'_atom_site_symmetry_multiplicity' tag as specified in the
replacement file
'/usr/data/users/saulius/crontab/automatic-downloads/rss-feeds/ACS/lib/lists/replacement-tags.lst'.

Automatic conversion script
Id: cif_correct_tags 3376 2015-05-07 07:48:27Z andrius 

The following automatic conversions were performed:

'_symmetry_cell_setting' value 'Tetragonal' changed to 'tetragonal'
according to
/usr/data/users/saulius/crontab/automatic-downloads/rss-feeds/ACS/lib/dictionaries/cif_core.dic
dictionary named 'cif_core.dic' version 2.4.2 from 2011-04-26.

Automatic conversion script
Id: cif_fix_values 3271 2015-04-21 07:52:19Z andrius 

 Adding full bibliography for 4123717--4123744.cif.
;
_cod_original_sg_symbol_Hall I-4
_cod_original_sg_symbol_H-M I-4
_cod_database_code 4123725

loop_
_symmetry_equiv_pos_as_xyz
'x, y, z'
'-x, -y, z'
'y, -x, -z'
'-y, x, -z'
'x+1/2, y+1/2, z+1/2'
'-x+1/2, -y+1/2, z+1/2'
'y+1/2, -x+1/2, -z+1/2'
'-y+1/2, x+1/2, -z+1/2'

loop_
_atom_site_label
_atom_site_type_symbol
_atom_site_fract_x
_atom_site_fract_y
_atom_site_fract_z
_atom_site_U_iso_or_equiv
_atom_site_adp_type
_atom_site_occupancy
_atom_site_symmetry_multiplicity
_atom_site_calc_flag
_atom_site_refinement_flags
Zn1 Zn 0.28404(7) 0.21392(6) 0.8573(4) 0.0403(6) Uani 1 1 d U
O1 O 0.2147(4) 0.2531(4) 0.868(2) 0.045(2) Uani 1 1 d U
H1O H 0.1917 0.2653 0.7440 0.054 Uiso 1 1 d R
N1 N 0.2593(4) 0.1454(3) 0.789(2) 0.037(3) Uani 1 1 d DU
C1 C 0.2799(4) 0.1085(3) 0.946(2) 0.038(3) Uani 1 1 d DU
H1 H 0.3099 0.1104 1.0586 0.045 Uiso 1 1 calc R
N2 N 0.2537(3) 0.0672(3) 0.931(2) 0.031(3) Uani 1 1 d DU
C2 C 0.2153(3) 0.1290(3) 0.6567(15) 0.029(3) Uani 1 1 d DU
O2 O 0.2745(5) -0.1412(4) 1.604(3) 0.088(5) Uani 1 1 d DU
C3 C 0.1790(3) 0.1528(3) 0.469(2) 0.037(3) Uani 1 1 d DU
H3 H 0.1820 0.1853 0.4118 0.045 Uiso 1 1 calc R
O3A O 0.3432(6) -0.127(2) 1.632(12) 0.116(7) Uani 0.29(3) 1 d PDU
O3B O 0.3404(6) -0.1381(9) 1.277(6) 0.116(7) Uani 0.71(3) 1 d PDU
C4 C 0.1382(3) 0.1274(3) 0.3691(19) 0.035(3) Uani 1 1 d DU
C5 C 0.1008(3) 0.1489(4) 0.178(2) 0.040(3) Uani 1 1 d DU
H5 H 0.1034 0.1813 0.1179 0.048 Uiso 1 1 calc R
C6 C 0.0598(3) 0.1241(4) 0.074(2) 0.041(3) Uani 1 1 d DU
H6 H 0.0352 0.1394 -0.0552 0.050 Uiso 1 1 calc R
C7 C 0.0565(2) 0.0758(4) 0.168(2) 0.042(3) Uani 1 1 d DU
H7 H 0.0293 0.0582 0.1040 0.050 Uiso 1 1 calc R
C8 C 0.0937(3) 0.0537(4) 0.357(2) 0.037(3) Uani 1 1 d DU
H8 H 0.0911 0.0212 0.4159 0.044 Uiso 1 1 calc R
C9 C 0.1350(2) 0.0788(3) 0.4618(18) 0.030(3) Uani 1 1 d DU
C10 C 0.1711(3) 0.0552(4) 0.649(2) 0.035(3) Uani 1 1 d DU
H10 H 0.1681 0.0227 0.7073 0.041 Uiso 1 1 calc R
C11 C 0.2118(3) 0.0805(4) 0.748(3) 0.032(3) Uani 1 1 d DU
C12 C 0.2449(4) -0.0546(3) 1.310(2) 0.040(3) Uani 1 1 d GU
H12 H 0.2211 -0.0754 1.3944 0.048 Uiso 1 1 calc R
C15 C 0.2929(5) -0.0690(3) 1.313(3) 0.058(4) Uani 1 1 d GDU
C13 C 0.3285(3) -0.0379(4) 1.186(4) 0.089(7) Uani 1 1 d GU
H13 H 0.3606 -0.0475 1.1882 0.106 Uiso 1 1 calc R
C14 C 0.3161(3) 0.0076(4) 1.057(3) 0.051(4) Uani 1 1 d GU
H14 H 0.3399 0.0285 0.9724 0.061 Uiso 1 1 calc R
C16 C 0.2681(4) 0.0220(3) 1.054(2) 0.034(3) Uani 1 1 d GU
C17 C 0.2325(3) -0.0091(3) 1.180(3) 0.047(4) Uani 1 1 d GU
H17 H 0.2004 0.0005 1.1786 0.057 Uiso 1 1 calc R
C18 C 0.3030(7) -0.1196(4) 1.449(6) 0.089(6) Uani 1 1 d DU
O1W O 0.4253(11) -0.1117(9) 0.908(7) 0.224(13) Uiso 1 1 d .
H1WA H 0.4025 -0.1293 0.9882 0.268 Uiso 1 1 d R
H1WB H 0.4223 -0.0872 0.7692 0.268 Uiso 1 1 d R

loop_
_atom_site_aniso_label
_atom_site_aniso_U_11
_atom_site_aniso_U_22
_atom_site_aniso_U_33
_atom_site_aniso_U_23
_atom_site_aniso_U_13
_atom_site_aniso_U_12
Zn1 0.0359(12) 0.0293(9) 0.0558(8) 0.0010(9) -0.0016(9) -0.002(2)
O1 0.053(6) 0.037(5) 0.045(4) 0.009(5) -0.011(5) 0.013(8)
N1 0.042(7) 0.019(4) 0.051(6) -0.001(5) -0.008(6) -0.004(7)
C1 0.028(7) 0.032(5) 0.053(7) -0.004(6) -0.002(7) -0.007(9)
N2 0.026(6) 0.019(4) 0.048(6) -0.003(5) -0.011(6) 0.002(8)
C2 0.032(6) 0.017(6) 0.039(6) 0.008(6) 0.016(5) 0.006(7)
O2 0.155(13) 0.049(6) 0.058(6) 0.007(6) -0.011(8) -0.013(14)
C3 0.051(7) 0.022(6) 0.040(6) 0.007(6) -0.003(6) 0.001(8)
O3A 0.111(10) 0.076(13) 0.161(17) 0.004(13) -0.002(10) 0.071(13)
O3B 0.111(10) 0.076(13) 0.161(17) 0.004(13) -0.002(10) 0.071(13)
C4 0.047(7) 0.030(6) 0.028(5) 0.006(6) 0.003(6) -0.005(9)
C5 0.051(7) 0.034(7) 0.036(6) 0.002(6) 0.001(6) 0.012(8)
C6 0.041(7) 0.048(6) 0.035(6) -0.004(6) 0.008(6) 0.012(10)
C7 0.035(7) 0.049(7) 0.042(6) -0.007(8) -0.002(6) 0.002(11)
C8 0.035(6) 0.037(7) 0.039(5) 0.006(7) 0.005(6) -0.003(9)
C9 0.031(6) 0.026(5) 0.032(5) -0.007(5) 0.003(5) 0.003(8)
C10 0.025(5) 0.030(6) 0.049(6) 0.000(7) 0.012(5) -0.004(7)
C11 0.024(6) 0.022(6) 0.050(7) 0.005(6) -0.003(5) 0.002(7)
C12 0.052(7) 0.024(6) 0.045(7) -0.006(6) -0.003(8) -0.002(11)
C15 0.080(9) 0.027(7) 0.067(8) -0.004(7) 0.008(9) 0.018(9)
C13 0.047(8) 0.068(10) 0.151(16) 0.048(12) 0.007(12) 0.025(10)
C14 0.044(6) 0.038(7) 0.071(9) -0.004(7) 0.006(8) 0.015(9)
C16 0.035(6) 0.018(5) 0.048(7) -0.004(5) -0.011(6) 0.005(8)
C17 0.050(7) 0.046(7) 0.046(6) 0.013(7) 0.004(8) 0.005(9)
C18 0.086(12) 0.035(9) 0.147(18) 0.017(10) 0.008(9) 0.027(11)

loop_
_atom_type_symbol
_atom_type_description
_atom_type_scat_dispersion_real
_atom_type_scat_dispersion_imag
_atom_type_scat_source
C C 0.0033 0.0016 'International Tables Vol C Tables 4.2.6.8 and 6.1.1.4'
H H 0.0000 0.0000 'International Tables Vol C Tables 4.2.6.8 and 6.1.1.4'
N N 0.0061 0.0033 'International Tables Vol C Tables 4.2.6.8 and 6.1.1.4'
O O 0.0106 0.0060 'International Tables Vol C Tables 4.2.6.8 and 6.1.1.4'
Zn Zn 0.2839 1.4301 'International Tables Vol C Tables 4.2.6.8 and 6.1.1.4'

loop_
_geom_angle_atom_site_label_1
_geom_angle_atom_site_label_2
_geom_angle_atom_site_label_3
_geom_angle
_geom_angle_site_symmetry_1
_geom_angle_site_symmetry_3
O1 Zn1 N1 108.9(4) 6_554 .
O1 Zn1 O1 126.5(5) 6_554 6
N1 Zn1 O1 121.9(3) . 6
O1 Zn1 O2 88.4(5) 6_554 7_557
N1 Zn1 O2 118.9(5) . 7_557
O1 Zn1 O2 81.7(5) 6 7_557
O1 Zn1 O1 78.8(4) 6_554 .
N1 Zn1 O1 99.6(4) . .
O1 Zn1 O1 77.4(4) 6 .
O2 Zn1 O1 141.4(5) 7_557 .
Zn1 O1 Zn1 126.5(5) 6 6_554
Zn1 O1 Zn1 103.0(4) 6 .
Zn1 O1 Zn1 100.7(4) 6_554 .
C1 N1 C2 106.2(9) . .
C1 N1 Zn1 122.1(8) . .
C2 N1 Zn1 130.2(7) . .
N1 C1 N2 114.3(10) . .
C1 N2 C16 126.6(7) . .
C1 N2 C11 104.0(9) . .
C16 N2 C11 129.4(9) . .
C3 C2 N1 130.8(8) . .
C3 C2 C11 122.0(7) . .
N1 C2 C11 107.2(7) . .
C18 O2 Zn1 116.4(8) . 8_547
C2 C3 C4 118.8(5) . .
C18 O3A O3B 59.7(14) . .
C18 O3B O3A 59.4(13) . .
C5 C4 C3 121.7(7) . .
C5 C4 C9 119.4(7) . .
C3 C4 C9 118.9(6) . .
C4 C5 C6 122.7(5) . .
C5 C6 C7 117.8(6) . .
C8 C7 C6 120.2(7) . .
C7 C8 C9 121.7(7) . .
C10 C9 C4 122.2(7) . .
C10 C9 C8 119.6(8) . .
C4 C9 C8 118.1(7) . .
C9 C10 C11 118.9(7) . .
C10 C11 C2 119.2(7) . .
C10 C11 N2 132.5(8) . .
C2 C11 N2 108.3(7) . .
C15 C12 C17 120.0 . .
C13 C15 C12 120.0 . .
C13 C15 C18 123.5(10) . .
C12 C15 C18 116.5(10) . .
C15 C13 C14 120.0 . .
C16 C14 C13 120.0 . .
N2 C16 C14 122.5(7) . .
N2 C16 C17 117.5(7) . .
C14 C16 C17 120.0 . .
C16 C17 C12 120.0 . .
O2 C18 O3A 105.3(7) . .
O2 C18 O3B 125.2(11) . .
O3A C18 O3B 61(3) . .
O2 C18 C15 121.2(12) . .
O3A C18 C15 117(3) . .
O3B C18 C15 110.7(17) . .

loop_
_geom_bond_atom_site_label_1
_geom_bond_atom_site_label_2
_geom_bond_distance
_geom_bond_site_symmetry_2
Zn1 O1 1.999(9) 6_554
Zn1 N1 2.036(10) .
Zn1 O1 2.068(9) 6
Zn1 O2 2.104(12) 7_557
Zn1 O1 2.212(11) .
O1 Zn1 1.999(9) 6
O1 Zn1 2.068(9) 6_554
N1 C1 1.3050(10) .
N1 C2 1.389(14) .
C1 N2 1.3579(10) .
N2 C16 1.390(10) .
N2 C11 1.3900(10) .
C2 C3 1.3820(10) .
C2 C11 1.389(7) .
O2 C18 1.140(12) .
O2 Zn1 2.104(12) 8_547
C3 C4 1.383(7) .
O3A C18 1.3100(7) .
O3A O3B 1.33(5) .
O3B C18 1.3140(7) .
C4 C5 1.3822(10) .
C4 C9 1.391(7) .
C5 C6 1.382(7) .
C6 C7 1.386(7) .
C7 C8 1.382(7) .
C8 C9 1.394(7) .
C9 C10 1.377(7) .
C10 C11 1.378(7) .
C12 C15 1.3900 .
C12 C17 1.3900 .
C15 C13 1.3900 .
C15 C18 1.5165 .
C13 C14 1.3900 .
C14 C16 1.3900 .
C16 C17 1.3900 .

loop_
_geom_torsion_atom_site_label_1
_geom_torsion_atom_site_label_2
_geom_torsion_atom_site_label_3
_geom_torsion_atom_site_label_4
_geom_torsion
_geom_torsion_site_symmetry_1
_geom_torsion_site_symmetry_4
O1 Zn1 O1 Zn1 -130.8(7) 6_554 6
N1 Zn1 O1 Zn1 121.7(4) . 6
O1 Zn1 O1 Zn1 0.9(2) 6 6
O2 Zn1 O1 Zn1 -57.8(8) 7_557 6
O1 Zn1 O1 Zn1 0.9(2) 6_554 6_554
N1 Zn1 O1 Zn1 -106.6(4) . 6_554
O1 Zn1 O1 Zn1 132.6(7) 6 6_554
O2 Zn1 O1 Zn1 73.9(7) 7_557 6_554
O1 Zn1 N1 C1 135.2(5) 6_554 .
O1 Zn1 N1 C1 -62.3(6) 6 .
O2 Zn1 N1 C1 36.2(6) 7_557 .
O1 Zn1 N1 C1 -143.4(4) . .
O1 Zn1 N1 C2 -61.1(6) 6_554 .
O1 Zn1 N1 C2 101.4(5) 6 .
O2 Zn1 N1 C2 -160.0(4) 7_557 .
O1 Zn1 N1 C2 20.4(4) . .
C2 N1 C1 N2 0.6(3) . .
Zn1 N1 C1 N2 167.7(5) . .
N1 C1 N2 C16 175.5(8) . .
N1 C1 N2 C11 -1.0(7) . .
C1 N1 C2 C3 179.8(3) . .
Zn1 N1 C2 C3 14.0(5) . .
C1 N1 C2 C11 0.1(6) . .
Zn1 N1 C2 C11 -165.6(8) . .
N1 C2 C3 C4 -179.9(3) . .
C11 C2 C3 C4 -0.3(9) . .
C2 C3 C4 C5 -179.4(5) . .
C2 C3 C4 C9 0.3(8) . .
C3 C4 C5 C6 179.7(5) . .
C9 C4 C5 C6 0.0(8) . .
C4 C5 C6 C7 0.3(8) . .
C5 C6 C7 C8 -0.6(8) . .
C6 C7 C8 C9 0.7(8) . .
C5 C4 C9 C10 179.5(5) . .
C3 C4 C9 C10 -0.2(8) . .
C5 C4 C9 C8 0.0(8) . .
C3 C4 C9 C8 -179.7(5) . .
C7 C8 C9 C10 -179.9(5) . .
C7 C8 C9 C4 -0.3(8) . .
C4 C9 C10 C11 0.1(10) . .
C8 C9 C10 C11 179.6(8) . .
C9 C10 C11 C2 -0.1(14) . .
C9 C10 C11 N2 -179.3(11) . .
C3 C2 C11 C10 0.2(14) . .
N1 C2 C11 C10 179.9(9) . .
C3 C2 C11 N2 179.6(6) . .
N1 C2 C11 N2 -0.8(10) . .
C1 N2 C11 C10 -179.8(12) . .
C16 N2 C11 C10 4(2) . .
C1 N2 C11 C2 1.0(10) . .
C16 N2 C11 C2 -175.3(8) . .
C17 C12 C15 C13 0.0 . .
C17 C12 C15 C18 -178.5(14) . .
C12 C15 C13 C14 0.0 . .
C18 C15 C13 C14 178.4(15) . .
C15 C13 C14 C16 0.0 . .
C1 N2 C16 C14 -29.5(10) . .
C11 N2 C16 C14 146.1(10) . .
C1 N2 C16 C17 149.9(6) . .
C11 N2 C16 C17 -34.5(13) . .
C13 C14 C16 N2 179.4(9) . .
C13 C14 C16 C17 0.0 . .
N2 C16 C17 C12 -179.4(8) . .
C14 C16 C17 C12 0.0 . .
C15 C12 C17 C16 0.0 . .
Zn1 O2 C18 O3A -60(4) 8_547 .
Zn1 O2 C18 O3B 4(3) 8_547 .
Zn1 O2 C18 C15 163.3(15) 8_547 .
O3B O3A C18 O2 122.1(9) . .
O3B O3A C18 C15 -100(3) . .
O3A O3B C18 O2 -88.7(19) . .
O3A O3B C18 C15 111(4) . .
C13 C15 C18 O2 167.4(18) . .
C12 C15 C18 O2 -14(3) . .
C13 C15 C18 O3A 36(3) . .
C12 C15 C18 O3A -145(3) . .
C13 C15 C18 O3B -31(2) . .
C12 C15 C18 O3B 147.5(16) . .
Zn1 O1 Zn1 O1 -130.8(7) 6 6_554
